data_4339039
loop_
_publ_author_name
'Ye, Heng-Yun'
'Dai, Feng-Rong'
'Zhang, Li-Yi'
'Chen, Zhong-Ning'

_publ_section_title
;
 Low-valence triruthenium compounds via substitution of a bridging acetate
 in the parent Ru(3)O(OAc)(6) cluster core by 2,2'-azobispyridine (abpy)
 or 2,2'-azobis(5-chloropyrimidine) (abcp).
;
_journal_issue 15
_journal_name_full 'Inorganic chemistry'
_journal_page_first 6129
_journal_page_last 6135
_journal_paper_doi 10.1021/ic0702771
_journal_volume 46
_journal_year 2007
_chemical_formula_sum 'C33 H34 Cl17 F6 N8 O11 P Ru3'
_chemical_formula_weight 1769.51
_chemical_name_systematic
; 
 ? 
;
_space_group_IT_number 2
_symmetry_cell_setting triclinic
_symmetry_space_group_name_Hall '-P 1'
_symmetry_space_group_name_H-M 'P -1'
_atom_sites_solution_hydrogens geom
_atom_sites_solution_primary direct
_atom_sites_solution_secondary difmap
_audit_creation_method SHELXL-97
_cell_angle_alpha 102.835(2)
_cell_angle_beta 92.410(2)
_cell_angle_gamma 103.181(3)
_cell_formula_units_Z 2
_cell_length_a 14.370(3)
_cell_length_b 14.595(4)
_cell_length_c 15.995(4)
_cell_measurement_reflns_used 7824
_cell_measurement_temperature 293(2)
_cell_measurement_theta_max 27.4835
_cell_measurement_theta_min 2.1969
_cell_volume 3169.4(14)
_computing_cell_refinement 'CrystalClear (Rigaku Corp., 2000)'
_computing_data_collection 'CrystalClear (Rigaku Corp., 2000)'
_computing_data_reduction 'CrystalClear (Rigaku Corp., 2000)'
_computing_structure_refinement 'SHELXL-97 (Sheldrick, 1997)'
_computing_structure_solution 'SHELXS-97 (Sheldrick, 1990)'
_diffrn_ambient_temperature 293(2)
_diffrn_detector_area_resol_mean 14.6306
_diffrn_measured_fraction_theta_full 0.983
_diffrn_measured_fraction_theta_max 0.983
_diffrn_measurement_method CCD_Profile_fitting
_diffrn_radiation_monochromator graphite
_diffrn_radiation_source 'fine-focus sealed tube'
_diffrn_radiation_type MoK\a
_diffrn_radiation_wavelength 0.71073
_diffrn_reflns_av_R_equivalents 0.0156
_diffrn_reflns_av_sigmaI/netI 0.0257
_diffrn_reflns_limit_h_max 18
_diffrn_reflns_limit_h_min -18
_diffrn_reflns_limit_k_max 18
_diffrn_reflns_limit_k_min -18
_diffrn_reflns_limit_l_max 16
_diffrn_reflns_limit_l_min -20
_diffrn_reflns_number 24416
_diffrn_reflns_theta_full 27.48
_diffrn_reflns_theta_max 27.48
_diffrn_reflns_theta_min 2.20
_exptl_absorpt_coefficient_mu 1.519
_exptl_absorpt_correction_T_max 1.0000
_exptl_absorpt_correction_T_min 0.7838
_exptl_absorpt_correction_type multi-scan
_exptl_crystal_colour Orange
_exptl_crystal_density_diffrn 1.854
_exptl_crystal_density_method 'not measured'
_exptl_crystal_description Prism
_exptl_crystal_F_000 1732
_exptl_crystal_size_max 0.7000
_exptl_crystal_size_mid 0.1200
_exptl_crystal_size_min 0.1000
_refine_diff_density_max 2.050
_refine_diff_density_min -1.094
_refine_diff_density_rms 0.125
_refine_ls_extinction_method none
_refine_ls_goodness_of_fit_ref 1.312
_refine_ls_hydrogen_treatment constr
_refine_ls_matrix_type full
_refine_ls_number_parameters 730
_refine_ls_number_reflns 14283
_refine_ls_number_restraints 0
_refine_ls_restrained_S_all 1.312
_refine_ls_R_factor_all 0.0612
_refine_ls_R_factor_gt 0.0527
_refine_ls_shift/su_max 0.001
_refine_ls_shift/su_mean 0.000
_refine_ls_structure_factor_coef Fsqd
_refine_ls_weighting_details 'calc w=1/[\s^2^(Fo^2^)+(0.1000P)^2^+0.0000P] where P=(Fo^2^+2Fc^2^)/3'
_refine_ls_weighting_scheme calc
_refine_ls_wR_factor_gt 0.1609
_refine_ls_wR_factor_ref 0.1704
_reflns_number_gt 12022
_reflns_number_total 14283
_reflns_threshold_expression >2sigma(I)
_cod_data_source_file ic0702771-file001.cif
_cod_data_source_block compound_3
_cod_depositor_comments
;
The following automatic conversions were performed:

'_exptl_absorpt_correction_type' value 'Multi-scan' changed to
'multi-scan' according to
/usr/data/users/saulius/automatic-downloads/retrospective/ACS/lib/dictionaries/cif_core.dic
dictionary named 'cif_core.dic' version 2.4.2 from 2011-04-26.

Automatic conversion script
Id: cif_fix_values 2281 2013-09-26 08:29:07Z andrius 
;
_cod_original_cell_volume 3169.5(13)
_cod_original_sg_symbol_H-M P-1
_cod_database_code 4339039

loop_
_symmetry_equiv_pos_as_xyz
'x, y, z'
'-x, -y, -z'

loop_
_atom_site_label
_atom_site_type_symbol
_atom_site_fract_x
_atom_site_fract_y
_atom_site_fract_z
_atom_site_U_iso_or_equiv
_atom_site_adp_type
_atom_site_occupancy
_atom_site_symmetry_multiplicity
_atom_site_calc_flag
_atom_site_refinement_flags
Ru1 Ru 0.12466(2) 0.419656(19) 0.766623(18) 0.02970(10) Uani 1 1 d .
Ru2 Ru 0.34265(2) 0.51170(2) 0.719729(19) 0.03179(10) Uani 1 1 d .
Ru3 Ru 0.22510(2) 0.65467(2) 0.844543(19) 0.03226(10) Uani 1 1 d .
Cl1 Cl 0.12204(13) 0.26117(10) 1.05298(10) 0.0734(4) Uani 1 1 d .
Cl2 Cl 0.27766(15) 1.06675(9) 0.96847(15) 0.0950(6) Uani 1 1 d .
Cl11 Cl 0.11234(18) 0.77476(18) 0.5224(2) 0.1358(10) Uani 1 1 d .
Cl12 Cl 0.20745(17) 0.6665(2) 0.39622(15) 0.1126(7) Uani 1 1 d .
Cl13 Cl 0.12125(17) 0.58354(17) 0.52914(16) 0.1070(6) Uani 1 1 d .
Cl21 Cl 0.3884(3) 0.6486(3) 1.1980(5) 0.251(3) Uani 1 1 d .
Cl22 Cl 0.3777(2) 0.5101(3) 1.0339(3) 0.1815(18) Uani 1 1 d .
Cl23 Cl 0.32517(15) 0.4463(2) 1.18522(18) 0.1215(9) Uani 1 1 d .
Cl31 Cl 0.5339(19) 0.0622(10) 0.7303(8) 0.249(11) Uani 0.50(2) 1 d P
Cl34 Cl 0.4417(10) 0.0396(6) 0.7820(11) 0.191(8) Uani 0.50(2) 1 d P
Cl32 Cl 0.4999(3) -0.0513(4) 0.8771(6) 0.301(4) Uani 1 1 d .
Cl33 Cl 0.6129(2) 0.1411(2) 0.8978(2) 0.1399(10) Uani 1 1 d .
Cl41 Cl 0.1119(4) 0.0064(3) 0.6801(4) 0.218(2) Uani 1 1 d .
Cl42 Cl 0.0541(3) 0.0559(2) 0.8460(2) 0.1575(12) Uani 1 1 d .
Cl43 Cl 0.0686(3) -0.1410(2) 0.7692(3) 0.197(2) Uani 1 1 d .
Cl51 Cl 0.4569(5) 0.1220(4) 0.5334(6) 0.337(5) Uani 1 1 d .
Cl52 Cl 0.2724(5) 0.1581(4) 0.5734(4) 0.249(3) Uani 1 1 d .
Cl53 Cl 0.2949(4) -0.0349(3) 0.4961(4) 0.244(3) Uani 1 1 d .
P1 P 0.2588(2) 1.15773(15) 1.26957(19) 0.1194(10) Uani 1 1 d .
F1' F 0.3185(12) 1.0683(8) 1.2953(12) 0.147(5) Uani 0.50 1 d P
F1 F 0.2669(13) 1.0605(8) 1.2181(14) 0.164(6) Uani 0.50 1 d P
F2 F 0.3121(17) 1.214(2) 1.2062(19) 0.201(11) Uiso 0.50 1 d P
F2' F 0.3572(17) 1.1905(14) 1.2293(16) 0.212(11) Uani 0.50 1 d P
F3 F 0.1779(9) 1.1165(8) 1.1926(5) 0.255(6) Uani 1 1 d .
F4 F 0.3318(5) 1.2096(5) 1.3552(6) 0.190(4) Uani 1 1 d .
F5 F 0.1856(5) 1.1100(6) 1.3273(5) 0.182(3) Uani 1 1 d .
F6 F 0.2242(6) 1.2524(5) 1.2880(5) 0.180(3) Uani 1 1 d .
O1 O 0.23316(17) 0.52631(17) 0.77727(16) 0.0302(5) Uani 1 1 d .
O2 O 0.11267(19) 0.3909(2) 0.63377(17) 0.0376(6) Uani 1 1 d .
O3 O 0.2056(2) 0.31946(19) 0.7663(2) 0.0404(6) Uani 1 1 d .
O4 O 0.02258(19) 0.4984(2) 0.76051(19) 0.0396(6) Uani 1 1 d .
O5 O 0.3595(2) 0.4031(2) 0.7769(2) 0.0449(7) Uani 1 1 d .
O6 O 0.3390(2) 0.6185(2) 0.65759(18) 0.0412(6) Uani 1 1 d .
O7 O 0.2684(2) 0.4134(2) 0.61094(18) 0.0405(6) Uani 1 1 d .
O8 O 0.4391(2) 0.6067(2) 0.8167(2) 0.0441(7) Uani 1 1 d .
O9 O 0.3000(2) 0.72954(19) 0.7624(2) 0.0434(6) Uani 1 1 d .
O10 O 0.1054(2) 0.6520(2) 0.77102(19) 0.0403(6) Uani 1 1 d .
O11 O 0.3542(2) 0.6794(2) 0.91411(18) 0.0435(7) Uani 1 1 d .
N1 N 0.1289(2) 0.4402(2) 0.8981(2) 0.0344(6) Uani 1 1 d .
N2 N 0.1270(3) 0.5283(3) 1.0415(2) 0.0447(8) Uani 1 1 d .
N3 N 0.1486(2) 0.6127(2) 0.9323(2) 0.0351(7) Uani 1 1 d .
N4 N 0.1111(3) 0.6746(3) 0.9849(2) 0.0447(8) Uani 1 1 d .
N5 N 0.2090(3) 0.7817(2) 0.9177(2) 0.0424(8) Uani 1 1 d .
N6 N 0.1151(4) 0.8377(3) 1.0291(3) 0.0644(12) Uani 1 1 d .
N11 N 0.0030(2) 0.3005(2) 0.7513(2) 0.0370(7) Uani 1 1 d .
N12 N 0.4652(2) 0.4932(3) 0.6544(2) 0.0419(8) Uani 1 1 d .
C1 C 0.1244(3) 0.3591(3) 0.9288(3) 0.0421(9) Uani 1 1 d .
H1A H 0.1226 0.3006 0.8903 0.051 Uiso 1 1 calc R
C01 C 0.1126(5) 0.6605(6) 0.4602(5) 0.088(2) Uani 1 1 d .
H01A H 0.0521 0.6343 0.4230 0.106 Uiso 1 1 calc R
C2 C 0.1226(3) 0.3620(3) 1.0146(3) 0.0456(10) Uani 1 1 d .
C02 C 0.4012(6) 0.5311(7) 1.1454(8) 0.133(4) Uani 1 1 d .
H02A H 0.4673 0.5276 1.1585 0.160 Uiso 1 1 calc R
C3 C 0.1216(4) 0.4486(4) 1.0691(3) 0.0523(11) Uani 1 1 d .
H3A H 0.1171 0.4513 1.1274 0.063 Uiso 1 1 calc R
C03 C 0.5585(9) 0.0313(9) 0.8228(8) 0.137(4) Uiso 1 1 d .
C4 C 0.1331(3) 0.5221(3) 0.9582(2) 0.0346(8) Uani 1 1 d .
C04 C 0.0365(8) -0.0361(6) 0.7534(7) 0.121(3) Uani 1 1 d .
H04A H -0.0306 -0.0526 0.7290 0.145 Uiso 1 1 calc R
C5 C 0.1452(3) 0.7672(3) 0.9757(3) 0.0461(10) Uani 1 1 d .
C05 C 0.3359(10) 0.0826(8) 0.5006(11) 0.166(5) Uani 1 1 d .
H05A H 0.3258 0.0925 0.4426 0.199 Uiso 1 1 calc R
C6 C 0.1557(5) 0.9279(4) 1.0248(4) 0.0666(15) Uani 1 1 d .
H6B H 0.1370 0.9789 1.0603 0.080 Uiso 1 1 calc R
C7 C 0.2252(4) 0.9489(3) 0.9693(4) 0.0598(13) Uani 1 1 d .
C8 C 0.2490(4) 0.8726(3) 0.9147(3) 0.0514(11) Uani 1 1 d .
H8A H 0.2933 0.8845 0.8754 0.062 Uiso 1 1 calc R
C11 C 0.1542(4) 0.3338(5) 0.4936(3) 0.0621(14) Uani 1 1 d .
H11A H 0.2115 0.3329 0.4651 0.093 Uiso 1 1 calc R
H11B H 0.1164 0.3683 0.4675 0.093 Uiso 1 1 calc R
H11C H 0.1177 0.2686 0.4884 0.093 Uiso 1 1 calc R
C12 C 0.1807(3) 0.3836(3) 0.5874(3) 0.0364(8) Uani 1 1 d .
C13 C 0.3272(4) 0.2524(4) 0.8141(5) 0.0707(16) Uani 1 1 d .
H13A H 0.3960 0.2692 0.8242 0.106 Uiso 1 1 calc R
H13B H 0.3064 0.1923 0.7715 0.106 Uiso 1 1 calc R
H13C H 0.2999 0.2456 0.8669 0.106 Uiso 1 1 calc R
C14 C 0.2949(3) 0.3307(3) 0.7827(3) 0.0411(9) Uani 1 1 d .
C15 C -0.0559(4) 0.6048(4) 0.7103(3) 0.0533(11) Uani 1 1 d .
H15A H -0.0407 0.6709 0.7056 0.080 Uiso 1 1 calc R
H15B H -0.1076 0.5949 0.7460 0.080 Uiso 1 1 calc R
H15C H -0.0749 0.5625 0.6540 0.080 Uiso 1 1 calc R
C16 C 0.0311(3) 0.5831(3) 0.7500(2) 0.0371(8) Uani 1 1 d .
C17 C 0.4313(3) 0.6622(3) 0.8868(3) 0.0409(9) Uani 1 1 d .
C18 C 0.5226(4) 0.7132(4) 0.9427(4) 0.0640(14) Uani 1 1 d .
H18A H 0.5086 0.7537 0.9943 0.096 Uiso 1 1 calc R
H18B H 0.5646 0.7524 0.9122 0.096 Uiso 1 1 calc R
H18C H 0.5533 0.6663 0.9576 0.096 Uiso 1 1 calc R
C19 C 0.3298(3) 0.7025(3) 0.6901(3) 0.0390(8) Uani 1 1 d .
C20 C 0.3587(5) 0.7767(4) 0.6385(4) 0.0636(14) Uani 1 1 d .
H20A H 0.3487 0.8376 0.6692 0.095 Uiso 1 1 calc R
H20B H 0.3206 0.7559 0.5838 0.095 Uiso 1 1 calc R
H20C H 0.4253 0.7841 0.6293 0.095 Uiso 1 1 calc R
C21 C -0.0025(4) 0.2165(3) 0.6948(3) 0.0528(11) Uani 1 1 d .
H21A H 0.0493 0.2096 0.6631 0.063 Uiso 1 1 calc R
C22 C -0.0811(5) 0.1405(4) 0.6817(4) 0.0718(16) Uani 1 1 d .
H22A H -0.0830 0.0836 0.6408 0.086 Uiso 1 1 calc R
C23 C -0.1575(4) 0.1486(4) 0.7292(5) 0.0730(17) Uani 1 1 d .
H23A H -0.2117 0.0974 0.7214 0.088 Uiso 1 1 calc R
C24 C -0.1517(4) 0.2333(4) 0.7880(4) 0.0635(14) Uani 1 1 d .
H24A H -0.2018 0.2403 0.8219 0.076 Uiso 1 1 calc R
C25 C -0.0717(3) 0.3084(3) 0.7972(3) 0.0467(10) Uani 1 1 d .
H25A H -0.0694 0.3665 0.8366 0.056 Uiso 1 1 calc R
C31 C 0.5327(3) 0.5689(4) 0.6459(3) 0.0528(11) Uani 1 1 d .
H31A H 0.5301 0.6305 0.6759 0.063 Uiso 1 1 calc R
C32 C 0.6058(4) 0.5600(5) 0.5948(4) 0.0666(15) Uani 1 1 d .
H32A H 0.6505 0.6147 0.5888 0.080 Uiso 1 1 calc R
C33 C 0.6122(4) 0.4683(5) 0.5522(4) 0.0682(15) Uani 1 1 d .
H33A H 0.6612 0.4602 0.5172 0.082 Uiso 1 1 calc R
C34 C 0.5454(4) 0.3911(5) 0.5629(4) 0.0729(17) Uani 1 1 d .
H34A H 0.5489 0.3286 0.5366 0.087 Uiso 1 1 calc R
C35 C 0.4721(4) 0.4056(4) 0.6131(4) 0.0579(13) Uani 1 1 d .
H35A H 0.4255 0.3519 0.6184 0.069 Uiso 1 1 calc R

loop_
_atom_site_aniso_label
_atom_site_aniso_U_11
_atom_site_aniso_U_22
_atom_site_aniso_U_33
_atom_site_aniso_U_23
_atom_site_aniso_U_13
_atom_site_aniso_U_12
Ru1 0.03011(16) 0.02884(15) 0.02793(16) 0.00482(11) 0.00485(11) 0.00422(11)
Ru2 0.02852(16) 0.03149(16) 0.03333(17) 0.00497(12) 0.00560(12) 0.00545(12)
Ru3 0.03445(17) 0.02901(16) 0.03019(16) 0.00291(12) 0.00525(12) 0.00508(12)
Cl1 0.1042(11) 0.0614(7) 0.0621(8) 0.0354(7) 0.0061(8) 0.0153(7)
Cl2 0.1121(13) 0.0333(6) 0.1257(15) -0.0002(7) 0.0094(11) 0.0091(7)
Cl11 0.0988(15) 0.0953(15) 0.195(3) -0.0008(17) -0.0019(17) 0.0239(12)
Cl12 0.1020(14) 0.150(2) 0.0933(14) 0.0434(14) 0.0168(11) 0.0300(14)
Cl13 0.1007(14) 0.1115(15) 0.1122(16) 0.0426(13) 0.0108(12) 0.0172(12)
Cl21 0.171(3) 0.134(3) 0.454(9) 0.071(4) -0.024(4) 0.061(3)
Cl22 0.0971(17) 0.291(5) 0.231(4) 0.191(4) 0.059(2) 0.065(2)
Cl23 0.0792(12) 0.166(2) 0.136(2) 0.0842(19) -0.0044(13) 0.0190(13)
Cl31 0.34(3) 0.257(12) 0.134(8) -0.006(7) -0.088(11) 0.123(13)
Cl34 0.191(11) 0.130(6) 0.220(12) -0.022(6) -0.081(10) 0.060(6)
Cl32 0.149(3) 0.250(6) 0.583(13) 0.254(8) 0.108(5) 0.047(4)
Cl33 0.131(2) 0.127(2) 0.143(2) 0.0141(18) -0.0048(18) 0.0135(17)
Cl41 0.241(4) 0.147(3) 0.321(6) 0.099(4) 0.169(5) 0.089(3)
Cl42 0.173(3) 0.120(2) 0.161(3) 0.0015(19) -0.004(2) 0.034(2)
Cl43 0.231(4) 0.0926(16) 0.251(4) 0.045(2) -0.109(3) 0.028(2)
Cl51 0.259(6) 0.190(5) 0.527(13) 0.150(7) -0.110(7) -0.051(4)
Cl52 0.312(7) 0.179(4) 0.243(6) 0.022(4) 0.048(5) 0.056(4)
Cl53 0.274(5) 0.119(3) 0.283(6) 0.035(3) 0.000(5) -0.046(3)
P1 0.147(2) 0.0567(10) 0.128(2) -0.0055(11) 0.0645(18) -0.0111(12)
F1' 0.181(13) 0.070(6) 0.194(14) 0.029(8) 0.069(11) 0.034(7)
F1 0.194(15) 0.068(6) 0.206(17) -0.014(8) 0.006(13) 0.032(8)
F2' 0.22(2) 0.159(14) 0.26(2) 0.075(15) 0.18(2) -0.005(14)
F3 0.337(13) 0.202(9) 0.101(5) -0.046(5) 0.015(7) -0.106(9)
F4 0.166(6) 0.132(5) 0.261(10) 0.084(6) -0.054(7) -0.012(4)
F5 0.158(6) 0.201(7) 0.154(6) 0.048(5) 0.041(5) -0.033(5)
F6 0.200(7) 0.134(5) 0.186(7) -0.010(5) -0.045(6) 0.060(5)
O1 0.0300(12) 0.0308(11) 0.0278(12) 0.0045(10) 0.0055(10) 0.0053(10)
O2 0.0339(13) 0.0466(15) 0.0286(13) 0.0055(11) 0.0028(11) 0.0054(11)
O3 0.0405(15) 0.0346(13) 0.0473(16) 0.0110(12) 0.0082(12) 0.0097(11)
O4 0.0355(14) 0.0374(13) 0.0459(16) 0.0093(12) 0.0063(12) 0.0089(11)
O5 0.0384(15) 0.0432(15) 0.0570(18) 0.0207(14) 0.0016(13) 0.0102(12)
O6 0.0482(16) 0.0397(14) 0.0378(15) 0.0117(12) 0.0129(12) 0.0112(12)
O7 0.0367(14) 0.0434(14) 0.0341(14) -0.0004(12) 0.0043(11) 0.0041(12)
O8 0.0345(14) 0.0429(15) 0.0468(16) 0.0016(13) 0.0000(12) 0.0028(12)
O9 0.0503(17) 0.0324(13) 0.0453(16) 0.0087(12) 0.0147(13) 0.0047(12)
O10 0.0416(15) 0.0378(14) 0.0413(15) 0.0105(12) 0.0024(12) 0.0090(12)
O11 0.0394(15) 0.0472(16) 0.0357(14) -0.0007(12) -0.0007(12) 0.0049(12)
N1 0.0368(16) 0.0347(15) 0.0309(15) 0.0092(13) 0.0044(13) 0.0057(13)
N2 0.051(2) 0.054(2) 0.0313(16) 0.0098(15) 0.0118(15) 0.0150(17)
N3 0.0346(16) 0.0378(16) 0.0298(15) 0.0028(13) 0.0031(12) 0.0075(13)
N4 0.049(2) 0.0454(18) 0.0405(19) 0.0048(15) 0.0149(16) 0.0177(16)
N5 0.049(2) 0.0347(16) 0.0379(18) 0.0001(14) 0.0008(15) 0.0081(15)
N6 0.089(3) 0.051(2) 0.054(2) -0.0013(19) 0.019(2) 0.031(2)
N11 0.0385(17) 0.0308(15) 0.0386(17) 0.0078(13) 0.0047(14) 0.0022(13)
N12 0.0323(16) 0.0453(18) 0.0449(19) 0.0052(15) 0.0108(14) 0.0074(14)
C1 0.046(2) 0.040(2) 0.040(2) 0.0126(17) 0.0049(17) 0.0057(17)
C01 0.065(4) 0.091(5) 0.101(5) 0.013(4) -0.014(4) 0.018(3)
C2 0.047(2) 0.051(2) 0.044(2) 0.024(2) 0.0100(19) 0.0087(19)
C02 0.061(4) 0.129(7) 0.232(13) 0.098(8) -0.019(6) 0.017(4)
C3 0.057(3) 0.068(3) 0.039(2) 0.022(2) 0.017(2) 0.017(2)
C4 0.0294(17) 0.0414(19) 0.0333(18) 0.0098(15) 0.0060(14) 0.0082(15)
C04 0.131(7) 0.086(5) 0.156(9) 0.044(6) 0.007(7) 0.035(5)
C5 0.052(2) 0.047(2) 0.038(2) 0.0027(18) 0.0069(19) 0.018(2)
C05 0.167(11) 0.104(8) 0.219(15) 0.043(9) 0.007(11) 0.016(8)
C6 0.087(4) 0.046(3) 0.061(3) -0.007(2) 0.003(3) 0.027(3)
C7 0.072(3) 0.035(2) 0.063(3) 0.000(2) -0.004(3) 0.009(2)
C8 0.058(3) 0.038(2) 0.052(3) 0.0043(19) 0.002(2) 0.0074(19)
C11 0.049(3) 0.085(4) 0.037(2) -0.005(2) 0.005(2) 0.005(3)
C12 0.0373(19) 0.0376(18) 0.0328(18) 0.0071(15) 0.0072(15) 0.0067(15)
C13 0.068(3) 0.054(3) 0.102(5) 0.040(3) -0.001(3) 0.017(3)
C14 0.044(2) 0.0394(19) 0.043(2) 0.0135(17) 0.0053(18) 0.0140(17)
C15 0.050(3) 0.063(3) 0.053(3) 0.021(2) -0.001(2) 0.020(2)
C16 0.042(2) 0.044(2) 0.0289(17) 0.0087(15) 0.0068(15) 0.0168(17)
C17 0.036(2) 0.041(2) 0.040(2) 0.0066(17) -0.0014(17) 0.0018(16)
C18 0.045(3) 0.068(3) 0.059(3) -0.005(3) -0.013(2) -0.004(2)
C19 0.038(2) 0.0372(19) 0.039(2) 0.0105(16) 0.0054(16) 0.0022(16)
C20 0.090(4) 0.050(3) 0.057(3) 0.027(2) 0.024(3) 0.013(3)
C21 0.049(2) 0.040(2) 0.058(3) -0.001(2) 0.005(2) 0.0011(19)
C22 0.084(4) 0.037(2) 0.078(4) 0.004(2) -0.005(3) -0.005(2)
C23 0.057(3) 0.059(3) 0.092(5) 0.028(3) 0.004(3) -0.015(3)
C24 0.049(3) 0.068(3) 0.069(3) 0.028(3) 0.013(2) -0.008(2)
C25 0.045(2) 0.047(2) 0.041(2) 0.0092(18) 0.0096(18) -0.0018(18)
C31 0.045(2) 0.054(3) 0.054(3) 0.008(2) 0.018(2) 0.005(2)
C32 0.044(3) 0.075(3) 0.080(4) 0.021(3) 0.029(3) 0.008(2)
C33 0.046(3) 0.090(4) 0.071(4) 0.013(3) 0.030(3) 0.024(3)
C34 0.068(3) 0.068(3) 0.086(4) 0.006(3) 0.037(3) 0.031(3)
C35 0.047(3) 0.049(3) 0.077(4) 0.010(2) 0.023(2) 0.013(2)

loop_
_atom_type_symbol
_atom_type_description
_atom_type_scat_dispersion_real
_atom_type_scat_dispersion_imag
_atom_type_scat_source
C C 0.0033 0.0016 'International Tables Vol C Tables 4.2.6.8 and 6.1.1.4'
H H 0.0000 0.0000 'International Tables Vol C Tables 4.2.6.8 and 6.1.1.4'
N N 0.0061 0.0033 'International Tables Vol C Tables 4.2.6.8 and 6.1.1.4'
O O 0.0106 0.0060 'International Tables Vol C Tables 4.2.6.8 and 6.1.1.4'
F F 0.0171 0.0103 'International Tables Vol C Tables 4.2.6.8 and 6.1.1.4'
P P 0.1023 0.0942 'International Tables Vol C Tables 4.2.6.8 and 6.1.1.4'
Cl Cl 0.1484 0.1585 'International Tables Vol C Tables 4.2.6.8 and 6.1.1.4'
Ru Ru -1.2594 0.8363 'International Tables Vol C Tables 4.2.6.8 and 6.1.1.4'

loop_
_geom_angle_atom_site_label_1
_geom_angle_atom_site_label_2
_geom_angle_atom_site_label_3
_geom_angle
O1 Ru1 N1 91.25(12)
O1 Ru1 O2 92.66(11)
N1 Ru1 O2 176.08(11)
O1 Ru1 O3 94.48(11)
N1 Ru1 O3 88.10(12)
O2 Ru1 O3 91.43(12)
O1 Ru1 O4 95.74(11)
N1 Ru1 O4 93.58(12)
O2 Ru1 O4 86.20(11)
O3 Ru1 O4 169.60(11)
O1 Ru1 N11 178.54(12)
N1 Ru1 N11 90.18(13)
O2 Ru1 N11 85.90(12)
O3 Ru1 N11 85.83(12)
O4 Ru1 N11 83.90(12)
O1 Ru2 O6 94.10(11)
O1 Ru2 O5 91.86(12)
O6 Ru2 O5 174.02(12)
O1 Ru2 O8 94.98(11)
O6 Ru2 O8 91.34(12)
O5 Ru2 O8 87.62(12)
O1 Ru2 O7 95.73(11)
O6 Ru2 O7 87.96(12)
O5 Ru2 O7 91.97(12)
O8 Ru2 O7 169.29(12)
O1 Ru2 N12 179.25(12)
O6 Ru2 N12 86.41(13)
O5 Ru2 N12 87.65(13)
O8 Ru2 N12 85.57(13)
O7 Ru2 N12 83.72(12)
N3 Ru3 O1 98.44(12)
N3 Ru3 N5 77.62(14)
O1 Ru3 N5 175.90(13)
N3 Ru3 O10 91.28(13)
O1 Ru3 O10 92.38(11)
N5 Ru3 O10 86.62(13)
N3 Ru3 O11 95.35(13)
O1 Ru3 O11 93.55(11)
N5 Ru3 O11 87.98(13)
O10 Ru3 O11 170.37(12)
N3 Ru3 O9 167.00(12)
O1 Ru3 O9 94.31(11)
N5 Ru3 O9 89.58(14)
O10 Ru3 O9 85.61(12)
O11 Ru3 O9 86.38(13)
Cl34 Cl31 C03 67.0(9)
Cl31 Cl34 C03 58.8(6)
Cl31 Cl34 Cl32 99.7(5)
C03 Cl34 Cl32 44.4(5)
C03 Cl32 Cl34 47.4(6)
F1 P1 F6 156.4(9)
F1 P1 F2 93.7(13)
F6 P1 F2 77.3(10)
F1 P1 F3 69.2(8)
F6 P1 F3 88.0(6)
F2 P1 F3 83.8(10)
F1 P1 F5 92.2(8)
F6 P1 F5 92.9(5)
F2 P1 F5 167.2(10)
F3 P1 F5 87.7(5)
F1 P1 F2' 80.5(10)
F6 P1 F2' 101.4(9)
F2 P1 F2' 33.1(13)
F3 P1 F2' 107.0(11)
F5 P1 F2' 159.7(12)
F1 P1 F4 118.5(9)
F6 P1 F4 84.7(4)
F2 P1 F4 98.5(11)
F3 P1 F4 171.6(6)
F5 P1 F4 88.7(5)
F2' P1 F4 78.5(11)
F1 P1 F1' 47.8(8)
F6 P1 F1' 155.7(7)
F2 P1 F1' 112.9(10)
F3 P1 F1' 114.4(7)
F5 P1 F1' 79.4(6)
F2' P1 F1' 81.7(11)
F4 P1 F1' 72.2(6)
F1 F1' P1 53.9(7)
F1' F1 P1 78.2(10)
F1' F1 F3 131.4(12)
P1 F1 F3 57.0(6)
F2' F2 P1 76(2)
F2 F2' P1 71(2)
P1 F3 F1 53.7(6)
Ru2 O1 Ru1 121.10(13)
Ru2 O1 Ru3 120.55(13)
Ru1 O1 Ru3 118.25(13)
C12 O2 Ru1 125.3(2)
C14 O3 Ru1 130.9(3)
C16 O4 Ru1 130.5(3)
C14 O5 Ru2 126.5(3)
C19 O6 Ru2 127.2(3)
C12 O7 Ru2 131.6(3)
C17 O8 Ru2 134.2(3)
C19 O9 Ru3 132.9(3)
C16 O10 Ru3 126.5(2)
C17 O11 Ru3 127.6(3)
C4 N1 C1 115.4(3)
C4 N1 Ru1 128.9(3)
C1 N1 Ru1 115.7(3)
C3 N2 C4 117.6(4)
N4 N3 C4 110.3(3)
N4 N3 Ru3 119.9(3)
C4 N3 Ru3 129.4(2)
N3 N4 C5 111.2(4)
C8 N5 C5 118.1(4)
C8 N5 Ru3 130.2(3)
C5 N5 Ru3 111.7(3)
C6 N6 C5 115.8(5)
C21 N11 C25 117.8(4)
C21 N11 Ru1 121.6(3)
C25 N11 Ru1 120.6(3)
C31 N12 C35 117.5(4)
C31 N12 Ru2 121.4(3)
C35 N12 Ru2 120.8(3)
C2 C1 N1 121.7(4)
C2 C1 H1A 119.2
N1 C1 H1A 119.2
Cl12 C01 Cl11 111.2(4)
Cl12 C01 Cl13 110.0(4)
Cl11 C01 Cl13 108.8(5)
Cl12 C01 H01A 108.9
Cl11 C01 H01A 108.9
Cl13 C01 H01A 108.9
C1 C2 C3 117.6(4)
C1 C2 Cl1 121.4(4)
C3 C2 Cl1 121.1(4)
Cl23 C02 Cl22 111.2(6)
Cl23 C02 Cl21 108.6(7)
Cl22 C02 Cl21 110.9(5)
Cl23 C02 H02A 108.7
Cl22 C02 H02A 108.7
Cl21 C02 H02A 108.7
N2 C3 C2 122.1(4)
N2 C3 H3A 119.0
C2 C3 H3A 119.0
Cl31 C03 Cl32 135.2(12)
Cl31 C03 Cl33 105.7(8)
Cl32 C03 Cl33 109.2(8)
Cl31 C03 Cl34 54.2(7)
Cl32 C03 Cl34 88.1(9)
Cl33 C03 Cl34 108.3(7)
N2 C4 N1 125.5(4)
N2 C4 N3 115.7(3)
N1 C4 N3 118.8(3)
Cl42 C04 Cl41 107.4(6)
Cl42 C04 Cl43 113.6(6)
Cl41 C04 Cl43 106.2(6)
Cl42 C04 H04A 109.8
Cl41 C04 H04A 109.8
Cl43 C04 H04A 109.8
N5 C5 N6 125.1(4)
N5 C5 N4 118.2(4)
N6 C5 N4 116.6(4)
Cl53 C05 Cl51 111.8(8)
Cl53 C05 Cl52 112.2(9)
Cl51 C05 Cl52 108.4(9)
Cl53 C05 H05A 108.1
Cl51 C05 H05A 108.1
Cl52 C05 H05A 108.1
N6 C6 C7 122.5(5)
N6 C6 H6B 118.7
C7 C6 H6B 118.7
C8 C7 C6 117.9(5)
C8 C7 Cl2 121.5(5)
C6 C7 Cl2 120.6(4)
N5 C8 C7 120.5(5)
N5 C8 H8A 119.7
C7 C8 H8A 119.7
C12 C11 H11A 109.5
C12 C11 H11B 109.5
H11A C11 H11B 109.5
C12 C11 H11C 109.5
H11A C11 H11C 109.5
H11B C11 H11C 109.5
O7 C12 O2 126.9(4)
O7 C12 C11 116.0(4)
O2 C12 C11 117.1(4)
C14 C13 H13A 109.5
C14 C13 H13B 109.5
H13A C13 H13B 109.5
C14 C13 H13C 109.5
H13A C13 H13C 109.5
H13B C13 H13C 109.5
O5 C14 O3 125.8(4)
O5 C14 C13 116.7(4)
O3 C14 C13 117.5(4)
C16 C15 H15A 109.5
C16 C15 H15B 109.5
H15A C15 H15B 109.5
C16 C15 H15C 109.5
H15A C15 H15C 109.5
H15B C15 H15C 109.5
O10 C16 O4 126.1(3)
O10 C16 C15 116.8(4)
O4 C16 C15 117.1(4)
O8 C17 O11 126.4(4)
O8 C17 C18 116.2(4)
O11 C17 C18 117.3(4)
C17 C18 H18A 109.5
C17 C18 H18B 109.5
H18A C18 H18B 109.5
C17 C18 H18C 109.5
H18A C18 H18C 109.5
H18B C18 H18C 109.5
O6 C19 O9 125.7(4)
O6 C19 C20 116.6(4)
O9 C19 C20 117.7(4)
C19 C20 H20A 109.5
C19 C20 H20B 109.5
H20A C20 H20B 109.5
C19 C20 H20C 109.5
H20A C20 H20C 109.5
H20B C20 H20C 109.5
N11 C21 C22 122.6(5)
N11 C21 H21A 118.7
C22 C21 H21A 118.7
C21 C22 C23 119.5(5)
C21 C22 H22A 120.2
C23 C22 H22A 120.2
C24 C23 C22 118.2(5)
C24 C23 H23A 120.9
C22 C23 H23A 120.9
C23 C24 C25 119.9(5)
C23 C24 H24A 120.1
C25 C24 H24A 120.1
N11 C25 C24 122.0(5)
N11 C25 H25A 119.0
C24 C25 H25A 119.0
N12 C31 C32 122.8(5)
N12 C31 H31A 118.6
C32 C31 H31A 118.6
C31 C32 C33 119.1(5)
C31 C32 H32A 120.4
C33 C32 H32A 120.4
C34 C33 C32 118.2(5)
C34 C33 H33A 120.9
C32 C33 H33A 120.9
C33 C34 C35 119.6(5)
C33 C34 H34A 120.2
C35 C34 H34A 120.2
N12 C35 C34 122.7(5)
N12 C35 H35A 118.6
C34 C35 H35A 118.6

loop_
_geom_bond_atom_site_label_1
_geom_bond_atom_site_label_2
_geom_bond_distance
Ru1 O1 1.907(2)
Ru1 N1 2.054(3)
Ru1 O2 2.064(3)
Ru1 O3 2.065(3)
Ru1 O4 2.071(3)
Ru1 N11 2.129(3)
Ru2 O1 1.886(2)
Ru2 O6 2.035(3)
Ru2 O5 2.052(3)
Ru2 O8 2.058(3)
Ru2 O7 2.064(3)
Ru2 N12 2.124(3)
Ru3 N3 1.938(3)
Ru3 O1 1.974(2)
Ru3 N5 2.028(3)
Ru3 O10 2.030(3)
Ru3 O11 2.038(3)
Ru3 O9 2.074(3)
Cl1 C2 1.714(4)
Cl2 C7 1.716(5)
Cl11 C01 1.744(8)
Cl12 C01 1.736(8)
Cl13 C01 1.759(8)
Cl21 C02 1.788(12)
Cl22 C02 1.746(13)
Cl23 C02 1.710(10)
Cl31 Cl34 1.600(17)
Cl31 C03 1.686(16)
Cl34 C03 1.815(15)
Cl34 Cl32 2.464(13)
Cl32 C03 1.726(13)
Cl33 C03 1.764(13)
Cl41 C04 1.747(11)
Cl42 C04 1.730(11)
Cl43 C04 1.762(9)
Cl51 C05 1.721(15)
Cl52 C05 1.840(15)
Cl53 C05 1.665(12)
P1 F1 1.507(12)
P1 F6 1.545(7)
P1 F2 1.56(3)
P1 F3 1.568(10)
P1 F5 1.574(7)
P1 F2' 1.596(13)
P1 F4 1.614(8)
P1 F1' 1.825(14)
F1' F1 1.38(2)
F1 F3 1.747(19)
F2 F2' 0.90(4)
O2 C12 1.261(5)
O3 C14 1.264(5)
O4 C16 1.264(5)
O5 C14 1.261(5)
O6 C19 1.260(5)
O7 C12 1.248(5)
O8 C17 1.256(5)
O9 C19 1.262(5)
O10 C16 1.263(5)
O11 C17 1.265(5)
N1 C4 1.345(5)
N1 C1 1.368(5)
N2 C3 1.321(6)
N2 C4 1.323(5)
N3 N4 1.319(5)
N3 C4 1.444(5)
N4 C5 1.371(6)
N5 C8 1.333(6)
N5 C5 1.347(6)
N6 C6 1.331(8)
N6 C5 1.348(6)
N11 C21 1.336(6)
N11 C25 1.338(6)
N12 C31 1.330(6)
N12 C35 1.331(6)
C1 C2 1.365(6)
C1 H1A 0.9300
C01 H01A 0.9800
C2 C3 1.371(7)
C02 H02A 0.9800
C3 H3A 0.9300
C04 H04A 0.9800
C05 H05A 0.9800
C6 C7 1.391(9)
C6 H6B 0.9300
C7 C8 1.374(7)
C8 H8A 0.9300
C11 C12 1.504(6)
C11 H11A 0.9600
C11 H11B 0.9600
C11 H11C 0.9600
C13 C14 1.500(6)
C13 H13A 0.9600
C13 H13B 0.9600
C13 H13C 0.9600
C15 C16 1.508(6)
C15 H15A 0.9600
C15 H15B 0.9600
C15 H15C 0.9600
C17 C18 1.496(6)
C18 H18A 0.9600
C18 H18B 0.9600
C18 H18C 0.9600
C19 C20 1.499(6)
C20 H20A 0.9600
C20 H20B 0.9600
C20 H20C 0.9600
C21 C22 1.361(7)
C21 H21A 0.9300
C22 C23 1.374(9)
C22 H22A 0.9300
C23 C24 1.361(9)
C23 H23A 0.9300
C24 C25 1.372(7)
C24 H24A 0.9300
C25 H25A 0.9300
C31 C32 1.370(7)
C31 H31A 0.9300
C32 C33 1.385(9)
C32 H32A 0.9300
C33 C34 1.352(9)
C33 H33A 0.9300
C34 C35 1.377(7)
C34 H34A 0.9300
C35 H35A 0.9300
